data_1566662
loop_
_publ_author_name
'Komatsu, K.'
'Klotz, S.'
'Machida, S.'
'Sano-Furukawa, A.'
'Hattori, T.'
'Kagi, H.'

_publ_section_title
;
 Anomalous hydrogen dynamics of the ice VII-VIII transition revealed by
 high-pressure neutron diffraction
;
_journal_name_full 'Proceedings of the National Academy of Sciences'
_journal_page_first 6356
_journal_volume 117
_journal_year 2020
_chemical_formula_sum 'D2 O'
_chemical_formula_weight 20.03
_space_group_IT_number 141
_space_group_name_Hall '-I 4bd 2'
_space_group_name_H-M_alt 'I 41/a m d :2'
_symmetry_cell_setting tetragonal
_symmetry_space_group_name_H-M 'I 41/a m d :2'
_cell_angle_alpha 90.0
_cell_angle_beta 90.0
_cell_angle_gamma 90.0
_cell_formula_units_Z 8
_cell_length_a 4.39005(18)
_cell_length_b 4.39005
_cell_length_c 6.3030(4)
_cell_volume 121.475(9)
_pd_phase_name 'ice VIII'
_cod_data_source_file iceVIII_Komatsu2020.cif
_cod_data_source_block iceVIII_Komatsu2020
_cod_original_cell_volume 121.474(9)
_cod_original_sg_symbol_H-M 'I 41/a m d'
_cod_original_formula_sum 'D2.00 O'
_cod_database_code 1566662

loop_
_symmetry_equiv_pos_site_id
_symmetry_equiv_pos_as_xyz
1 +x,+y,+z
2 -y+1/4,+x+3/4,+z+1/4
3 -x+1/2,-y,+z+1/2
4 +y+1/4,-x+1/4,+z+3/4
5 -x,+y,+z
6 -y+1/4,-x+3/4,+z+1/4
7 +x+1/2,-y,+z+1/2
8 +y+1/4,+x+1/4,+z+3/4
-1 -x,-y,-z
-2 +y+3/4,-x+1/4,-z+3/4
-3 +x+1/2,+y,-z+1/2
-4 -y+3/4,+x+3/4,-z+1/4
-5 +x,-y,-z
-6 +y+3/4,+x+1/4,-z+3/4
-7 -x+1/2,+y,-z+1/2
-8 -y+3/4,-x+3/4,-z+1/4
101 +x+1/2,+y+1/2,+z+1/2
102 -y+3/4,+x+1/4,+z+3/4
103 -x,-y+1/2,+z
104 +y+3/4,-x+3/4,+z+1/4
105 -x+1/2,+y+1/2,+z+1/2
106 -y+3/4,-x+1/4,+z+3/4
107 +x,-y+1/2,+z
108 +y+3/4,+x+3/4,+z+1/4
-101 -x+1/2,-y+1/2,-z+1/2
-102 +y+1/4,-x+3/4,-z+1/4
-103 +x,+y+1/2,-z
-104 -y+1/4,+x+1/4,-z+3/4
-105 +x+1/2,-y+1/2,-z+1/2
-106 +y+1/4,+x+3/4,-z+1/4
-107 -x,+y+1/2,-z
-108 -y+1/4,-x+1/4,-z+3/4

loop_
_atom_site_type_symbol
_atom_site_label
_atom_site_fract_x
_atom_site_fract_y
_atom_site_fract_z
_atom_site_occupancy
_atom_site_thermal_displace_type
_atom_site_U_iso_or_equiv
_atom_site_symmetry_multiplicity
O O1 0.0 0.25 0.1073(4) 1.0 Uiso 0.0020(5) 8
D D1 0.0 0.4269(6) 0.20597(21) 0.959(4) Uiso 0.0085(6) 16
D D2 0.0 0.5731(6) 0.25837(21) 0.041(4) Uiso 0.0085(6) 16

loop_
_atom_type_symbol
_atom_type_number_in_cell
O 8.0
D 16.0

loop_
_citation_id
_citation_doi
_citation_year
1 10.1073/pnas.1920447117 2020
